data_4335269
loop_
_publ_author_name
'Ralf Haiges'
'Karl O. Christe'

_publ_contact_author_address
;
University of Southern California
Loker Hydrocarbon Research Institute and Department of Chemistry
Los Angeles, CA 90089
USA
;
_publ_contact_author_email haiges@usc.edu
_publ_contact_author_name 'Ralf Haiges'
_publ_contact_author_phone '+1 (213) 740-3197'
_publ_section_title
;
 Energetic High-Nitrogen Compounds: 5-(Trinitromethyl)-2H-tetrazole and
 -tetrazolates, Preparation, Characterization, and Conversion into
 5-(Dinitromethyl)tetrazoles
;
_journal_name_full 'Inorganic Chemistry'
_journal_page_first 7249
_journal_page_last 7260
_journal_paper_doi 10.1021/ic400919n
_journal_volume 52
_journal_year 2013
_chemical_formula_moiety 'C5 H8 N4 O2'
_chemical_formula_sum 'C5 H8 N4 O2'
_chemical_formula_weight 156.15
_chemical_name_systematic ethyl-2(1H-tetrazole-5-yl)acetate
_space_group_crystal_system orthorhombic
_space_group_IT_number 29
_space_group_name_Hall 'P 2c -2ac'
_space_group_name_H-M_alt 'P c a 21'
_symmetry_space_group_name_Hall 'P 2c -2ac'
_symmetry_space_group_name_H-M 'P c a 21'
_atom_sites_solution_hydrogens geom
_atom_sites_solution_primary direct
_atom_sites_solution_secondary difmap
_cell_angle_alpha 90
_cell_angle_beta 90
_cell_angle_gamma 90
_cell_formula_units_Z 4
_cell_length_a 9.7840(3)
_cell_length_b 11.0429(4)
_cell_length_c 6.5982(2)
_cell_measurement_reflns_used 88
_cell_measurement_temperature 100.(2)
_cell_measurement_theta_max 24.5872
_cell_measurement_theta_min 5.1904
_cell_volume 712.89(4)
_computing_cell_refinement 'APEX2 v2012.4-3 (Bruker AXS)'
_computing_data_collection 'Bruker Instrument Service v2012.6-0'
_computing_data_reduction 'SAINT V8.18C (Bruker AXS, 2009)'
_computing_structure_refinement 'SHELXL 2012-4 (Sheldrick, 2012)'
_computing_structure_solution 'SHELXS-97 (Sheldrick, 2008)'
_diffrn_ambient_temperature 100.(2)
_diffrn_measured_fraction_theta_full 0.996
_diffrn_measured_fraction_theta_max 0.996
_diffrn_measurement_device_type 'Bruker APEX II CCD'
_diffrn_measurement_method 'omega- and phi-scans'
_diffrn_radiation_monochromator 'TRIUMPH curved-crystal'
_diffrn_radiation_type 'MoK\a '
_diffrn_radiation_wavelength 0.71073
_diffrn_reflns_av_R_equivalents 0.0260
_diffrn_reflns_av_sigmaI/netI 0.0167
_diffrn_reflns_limit_h_max 13
_diffrn_reflns_limit_h_min -13
_diffrn_reflns_limit_k_max 15
_diffrn_reflns_limit_k_min -15
_diffrn_reflns_limit_l_max 9
_diffrn_reflns_limit_l_min -9
_diffrn_reflns_number 16196
_diffrn_reflns_theta_full 30.50
_diffrn_reflns_theta_max 30.50
_diffrn_reflns_theta_min 1.84
_diffrn_source 'fine-focus tube'
_exptl_absorpt_coefficient_mu 0.116
_exptl_absorpt_correction_T_max 0.99
_exptl_absorpt_correction_T_min 0.95
_exptl_absorpt_correction_type multi-scan
_exptl_absorpt_process_details 'Bruker SADABS V2008/1'
_exptl_crystal_colour colourless
_exptl_crystal_density_diffrn 1.455
_exptl_crystal_description plate
_exptl_crystal_F_000 328
_exptl_crystal_size_max 0.460
_exptl_crystal_size_mid 0.360
_exptl_crystal_size_min 0.120
_refine_diff_density_max 0.254
_refine_diff_density_min -0.200
_refine_ls_abs_structure_details 'Flack H D (1983), Acta Cryst. A39, 876-881'
_refine_ls_abs_structure_Flack -0.1(7)
_refine_ls_extinction_method none
_refine_ls_goodness_of_fit_ref 1.073
_refine_ls_hydrogen_treatment mixed
_refine_ls_matrix_type full
_refine_ls_number_parameters 105
_refine_ls_number_reflns 2149
_refine_ls_number_restraints 1
_refine_ls_restrained_S_all 1.073
_refine_ls_R_factor_all 0.0267
_refine_ls_R_factor_gt 0.0255
_refine_ls_shift/su_max 0.001
_refine_ls_shift/su_mean 0.000
_refine_ls_structure_factor_coef Fsqd
_refine_ls_weighting_details 'calc w=1/[\s^2^(Fo^2^)+(0.0439P)^2^+0.0510P] where P=(Fo^2^+2Fc^2^)/3'
_refine_ls_weighting_scheme calc
_refine_ls_wR_factor_gt 0.0669
_refine_ls_wR_factor_ref 0.0679
_reflns_number_gt 2079
_reflns_number_total 2149
_reflns_threshold_expression >2sigma(I)
_cod_data_source_file ic400919n_si_003_2.cif
_cod_data_source_block C5H8N4O2
_cod_database_code 4335269

loop_
_space_group_symop_operation_xyz
'x, y, z'
'-x, -y, z+1/2'
'-x+1/2, y, z+1/2'
'x+1/2, -y, z'

loop_
_atom_site_type_symbol
_atom_site_label
_atom_site_fract_x
_atom_site_fract_y
_atom_site_fract_z
_atom_site_U_iso_or_equiv
_atom_site_adp_type
_atom_site_calc_flag
_atom_site_refinement_flags
_atom_site_occupancy
C C1 0.06588(8) 0.95343(7) 0.58615(15) 0.01319(14) Uani d . 1
C C2 0.03232(7) 0.82220(7) 0.58547(15) 0.01413(14) Uani d . 1
H H2A 0.0375 0.7918 0.4445 0.017 Uiso calc R 1
H H2B -0.063 0.8117 0.6325 0.017 Uiso calc R 1
C C3 0.12543(8) 0.74654(7) 0.71735(14) 0.01449(15) Uani d . 1
C C4 0.16241(10) 0.54695(8) 0.83740(16) 0.02002(17) Uani d . 1
H H4A 0.1416 0.5596 0.9827 0.024 Uiso calc R 1
H H4B 0.2615 0.5597 0.8162 0.024 Uiso calc R 1
C C5 0.12235(11) 0.42066(8) 0.77356(18) 0.0257(2) Uani d . 1
H H5A 0.0243 0.4088 0.797 0.038 Uiso calc R 1
H H5B 0.1742 0.3614 0.853 0.038 Uiso calc R 1
H H5C 0.1425 0.4097 0.6292 0.038 Uiso calc R 1
H H1 0.2740(15) 0.9732(12) 0.581(3) 0.027(3) Uiso d . 1
N N1 0.19032(7) 1.00334(6) 0.57840(14) 0.01478(13) Uani d . 1
N N2 0.17706(7) 1.12511(6) 0.57223(13) 0.01667(15) Uani d . 1
N N3 0.04716(7) 1.14791(6) 0.57553(13) 0.01712(14) Uani d . 1
N N4 -0.02558(7) 1.04224(6) 0.58479(13) 0.01481(14) Uani d . 1
O O1 0.08381(6) 0.63079(5) 0.71309(11) 0.01830(13) Uani d . 1
O O2 0.22319(6) 0.78279(6) 0.81013(11) 0.01833(14) Uani d . 1

loop_
_atom_site_aniso_label
_atom_site_aniso_U_11
_atom_site_aniso_U_22
_atom_site_aniso_U_33
_atom_site_aniso_U_12
_atom_site_aniso_U_13
_atom_site_aniso_U_23
C1 0.0115(3) 0.0157(3) 0.0124(3) 0.0001(2) -0.0002(3) -0.0011(3)
C2 0.0121(3) 0.0134(3) 0.0170(3) -0.0002(3) -0.0018(3) -0.0007(3)
C3 0.0139(3) 0.0150(3) 0.0146(3) 0.0008(3) 0.0017(3) -0.0006(3)
C4 0.0219(4) 0.0173(3) 0.0209(4) 0.0016(3) -0.0031(4) 0.0040(3)
C5 0.0285(5) 0.0159(4) 0.0326(5) -0.0016(3) -0.0016(4) 0.0056(3)
N1 0.0113(3) 0.0146(3) 0.0184(3) -0.0002(2) 0.0000(3) 0.0000(3)
N2 0.0153(3) 0.0145(3) 0.0201(3) -0.0003(2) -0.0011(3) 0.0000(3)
N3 0.0150(3) 0.0151(3) 0.0213(3) -0.0001(2) -0.0008(3) -0.0007(3)
N4 0.0127(3) 0.0146(3) 0.0172(3) 0.0002(2) -0.0002(3) -0.0006(3)
O1 0.0189(3) 0.0144(3) 0.0216(3) -0.0010(2) -0.0052(3) 0.0023(3)
O2 0.0156(3) 0.0185(3) 0.0209(3) -0.0006(2) -0.0037(3) -0.0006(3)

loop_
_atom_type_symbol
_atom_type_description
_atom_type_scat_dispersion_real
_atom_type_scat_dispersion_imag
_atom_type_scat_source
C C 0.0033 0.0016 'International Tables Vol C Tables 4.2.6.8 and 6.1.1.4'
H H 0.0000 0.0000 'International Tables Vol C Tables 4.2.6.8 and 6.1.1.4'
N N 0.0061 0.0033 'International Tables Vol C Tables 4.2.6.8 and 6.1.1.4'
O O 0.0106 0.0060 'International Tables Vol C Tables 4.2.6.8 and 6.1.1.4'

loop_
_geom_angle_atom_site_label_1
_geom_angle_atom_site_label_2
_geom_angle_atom_site_label_3
_geom_angle
N4 C1 N1 107.99(7)
N4 C1 C2 124.85(7)
N1 C1 C2 127.09(7)
C1 C2 C3 113.84(7)
C1 C2 H2A 108.8
C3 C2 H2A 108.8
C1 C2 H2B 108.8
C3 C2 H2B 108.8
H2A C2 H2B 107.7
O2 C3 O1 124.64(8)
O2 C3 C2 125.98(7)
O1 C3 C2 109.37(7)
O1 C4 C5 107.05(8)
O1 C4 H4A 110.3
C5 C4 H4A 110.3
O1 C4 H4B 110.3
C5 C4 H4B 110.3
H4A C4 H4B 108.6
C4 C5 H5A 109.5
C4 C5 H5B 109.5
H5A C5 H5B 109.5
C4 C5 H5C 109.5
H5A C5 H5C 109.5
H5B C5 H5C 109.5
C1 N1 N2 108.89(7)
C1 N1 H1 133.4(8)
N2 N1 H1 117.7(9)
N3 N2 N1 106.68(6)
N2 N3 N4 110.19(6)
C1 N4 N3 106.25(7)
C3 O1 C4 115.69(7)

loop_
_geom_bond_atom_site_label_1
_geom_bond_atom_site_label_2
_geom_bond_distance
C1 N4 1.3276(10)
C1 N1 1.3375(10)
C1 C2 1.4858(10)
C2 C3 1.5117(12)
C2 H2A 0.99
C2 H2B 0.99
C3 O2 1.2041(10)
C3 O1 1.3418(10)
C4 O1 1.4565(11)
C4 C5 1.5087(12)
C4 H4A 0.99
C4 H4B 0.99
C5 H5A 0.98
C5 H5B 0.98
C5 H5C 0.98
N1 N2 1.3516(9)
N1 H1 0.884(15)
N2 N3 1.2958(10)
N3 N4 1.3681(9)
